data_4134953
loop_
_publ_author_name
'Jiang, Hong'
'Zhang, Wenqiang'
'Kang, Xing'
'Cao, Ziping'
'Chen, Xu'
'Liu, Yan'
'Cui, Yong'

_publ_section_title
;
 Topology-Based Functionalization of Robust Chiral Zr-Based Metal-Organic
 Frameworks for Catalytic Enantioselective Hydrogenation.
;
_journal_issue 21
_journal_name_full 'Journal of the American Chemical Society'
_journal_page_first 9642
_journal_page_last 9652
_journal_paper_doi 10.1021/jacs.0c00637
_journal_volume 142
_journal_year 2020
_chemical_formula_moiety '0.13(C448 H240 O160 Zr24)'
_chemical_formula_sum 'C56 H30 O20 Zr3'
_chemical_formula_weight 1296.46
_space_group_crystal_system orthorhombic
_space_group_IT_number 69
_space_group_name_Hall '-F 2 2'
_space_group_name_H-M_alt 'F m m m'
_atom_sites_solution_hydrogens geom
_audit_creation_date 2020-01-07
_audit_creation_method
;
Olex2 1.2
(compiled 2018.05.29 svn.r3508 for OlexSys, GUI svn.r5506)
;
_cell_angle_alpha 90
_cell_angle_beta 90
_cell_angle_gamma 90
_cell_formula_units_Z 8
_cell_length_a 16.031(2)
_cell_length_b 36.971(5)
_cell_length_c 44.102(5)
_cell_measurement_reflns_used 9904
_cell_measurement_temperature 173
_cell_measurement_theta_max 27.410
_cell_measurement_theta_min 2.483
_cell_volume 26138(6)
_computing_cell_refinement 'SAINT V8.38A (?, 2016)'
_computing_data_reduction 'SAINT V8.38A (?, 2016)'
_computing_molecular_graphics 'Olex2 (Dolomanov et al., 2009)'
_computing_publication_material 'Olex2 (Dolomanov et al., 2009)'
_computing_structure_refinement 'ShelXL (Sheldrick, 2015)'
_diffrn_ambient_temperature 173
_diffrn_measured_fraction_theta_full 0.435
_diffrn_measured_fraction_theta_max 0.978
_diffrn_measurement_device_type 'CCD area detector'
_diffrn_measurement_method 'phi and omega scans'
_diffrn_radiation_monochromator graphite
_diffrn_radiation_type MoK\a
_diffrn_radiation_wavelength 0.71073
_diffrn_reflns_av_R_equivalents 0.0968
_diffrn_reflns_av_unetI/netI 0.0408
_diffrn_reflns_Laue_measured_fraction_full 0.435
_diffrn_reflns_Laue_measured_fraction_max 0.978
_diffrn_reflns_limit_h_max 14
_diffrn_reflns_limit_h_min -14
_diffrn_reflns_limit_k_max 33
_diffrn_reflns_limit_k_min -33
_diffrn_reflns_limit_l_max 39
_diffrn_reflns_limit_l_min -39
_diffrn_reflns_number 31094
_diffrn_reflns_point_group_measured_fraction_full 0.435
_diffrn_reflns_point_group_measured_fraction_max 0.978
_diffrn_reflns_theta_full 25.242
_diffrn_reflns_theta_max 18.840
_diffrn_reflns_theta_min 2.135
_exptl_absorpt_coefficient_mu 0.267
_exptl_absorpt_correction_T_max 0.7455
_exptl_absorpt_correction_T_min 0.4062
_exptl_absorpt_correction_type multi-scan
_exptl_absorpt_process_details
;
SADABS-2016/2 (Bruker,2016/2) was used for absorption correction.
wR2(int) was 0.1237 before and 0.0811 after correction.
The Ratio of minimum to maximum transmission is 0.5449.
The \l/2 correction factor is Not present.
;
_exptl_crystal_colour 'clear light colourless'
_exptl_crystal_colour_lustre clear
_exptl_crystal_colour_modifier light
_exptl_crystal_colour_primary colourless
_exptl_crystal_density_diffrn 0.659
_exptl_crystal_description octahedral
_exptl_crystal_F_000 5168
_exptl_crystal_size_max 0.08
_exptl_crystal_size_mid 0.04
_exptl_crystal_size_min 0.04
_refine_diff_density_max 1.016
_refine_diff_density_min -0.570
_refine_diff_density_rms 0.076
_refine_ls_extinction_method none
_refine_ls_goodness_of_fit_ref 1.064
_refine_ls_hydrogen_treatment constr
_refine_ls_matrix_type full
_refine_ls_number_parameters 163
_refine_ls_number_reflns 2761
_refine_ls_number_restraints 262
_refine_ls_restrained_S_all 1.025
_refine_ls_R_factor_all 0.1093
_refine_ls_R_factor_gt 0.0764
_refine_ls_shift/su_max 0.000
_refine_ls_shift/su_mean 0.000
_refine_ls_structure_factor_coef Fsqd
_refine_ls_weighting_details
;
 w=1/[\s^2^(Fo^2^)+(0.0923P)^2^+702.6301P]
 where P=(Fo^2^+2Fc^2^)/3
;
_refine_ls_weighting_scheme calc
_refine_ls_wR_factor_gt 0.1983
_refine_ls_wR_factor_ref 0.2325
_reflns_Friedel_coverage 0.000
_reflns_number_gt 1868
_reflns_number_total 2761
_reflns_threshold_expression 'I > 2\s(I)'
_cod_data_source_file ja0c00637_si_003.cif
_cod_data_source_block flu-CMOF-2
_cod_depositor_comments 'Adding full bibliography for 4134951--4134954.cif.'
_cod_database_code 4134953
_shelxl_version_number 2013-2
_shelx_space_group_comment
;
The symmetry employed for this shelxl refinement is uniquely defined
by the following loop, which should always be used as a source of
symmetry information in preference to the above space-group names.
They are only intended as comments.
;
_olex2_refinement_description
;
1. Fixed Uiso
 At 1.2 times of:
  All C(H) groups
 At 1.5 times of:
  All O(H) groups
2. Restrained distances
 C8-C17 = C17-C12 = C6-C12
 1.39 with sigma of 0.02
 C7-C17
 1.5 with sigma of 0.02
 C17-C19
 2.48 with sigma of 0.04
 C17-C20
 2.48 with sigma of 0.04
 C7-C8
 2.48 with sigma of 0.04
 C7-C12
 2.48 with sigma of 0.04
3. Restrained planarity
 O4, C6, C8, C12, C17
 with sigma of 0.1
4. Uiso/Uaniso restraints and constraints
O4 \\sim C6 \\sim C8 \\sim C11 \\sim C16 \\sim C13 \\sim C22 \\sim C15 \\sim
C25 \\sim C24 \\sim C19 \\sim C7 \\sim C20 \\sim C12 \\sim C17 \\sim C18 \\sim
O0AA \\sim O9: within 1.7A with sigma of 0.04 and sigma for terminal atoms of
0.08
Uanis(Zr1) = Uanis(Zr2)
5. Rigid body (RIGU) restrains
 O4, C6, C8, C11, C16, C13, C22, C15, C25, C24, C19, C7, C20, C12, C17, C18,
 O0AA, O9
 with sigma for 1-2 distances of 0.004 and sigma for 1-3 distances of 0.004
6.a Aromatic/amide H refined with riding coordinates:
 C8(H8), C11(H11), C13(H13), C22(H22), C24(H24), C19(H19), C20(H20)
6.b Naphthalene refined as free rotating group:
 C11(C16,C13,C22,C15,C25,C24,C19,C7,C20)
6.c Idealised tetrahedral OH refined as rotating group:
 O4(H4)
;
_olex2_submission_special_instructions 'No special instructions were received'

loop_
_space_group_symop_operation_xyz
'x, y, z'
'-x, -y, z'
'x, -y, -z'
'-x, y, -z'
'x, y+1/2, z+1/2'
'-x, -y+1/2, z+1/2'
'x, -y+1/2, -z+1/2'
'-x, y+1/2, -z+1/2'
'x+1/2, y, z+1/2'
'-x+1/2, -y, z+1/2'
'x+1/2, -y, -z+1/2'
'-x+1/2, y, -z+1/2'
'x+1/2, y+1/2, z'
'-x+1/2, -y+1/2, z'
'x+1/2, -y+1/2, -z'
'-x+1/2, y+1/2, -z'
'-x, -y, -z'
'x, y, -z'
'-x, y, z'
'x, -y, z'
'-x, -y+1/2, -z+1/2'
'x, y+1/2, -z+1/2'
'-x, y+1/2, z+1/2'
'x, -y+1/2, z+1/2'
'-x+1/2, -y, -z+1/2'
'x+1/2, y, -z+1/2'
'-x+1/2, y, z+1/2'
'x+1/2, -y, z+1/2'
'-x+1/2, -y+1/2, -z'
'x+1/2, y+1/2, -z'
'-x+1/2, y+1/2, z'
'x+1/2, -y+1/2, z'

loop_
_atom_site_label
_atom_site_type_symbol
_atom_site_fract_x
_atom_site_fract_y
_atom_site_fract_z
_atom_site_U_iso_or_equiv
_atom_site_adp_type
_atom_site_occupancy
_atom_site_site_symmetry_order
_atom_site_calc_flag
_atom_site_refinement_flags_posn
_atom_site_refinement_flags_adp
_atom_site_refinement_flags_occupancy
_atom_site_disorder_assembly
_atom_site_disorder_group
Zr1 Zr 0.11076(14) 0.45194(3) 0.0000 0.0851(8) Uani 1 2 d S T P . .
Zr2 Zr 0.0000 0.5000 0.05543(4) 0.0851(8) Uani 1 4 d S T P . .
O4 O 0.1702(9) 0.2706(3) 0.20249(19) 0.158(5) Uani 1 1 d . U . . .
H4 H 0.1348 0.2572 0.2098 0.237 Uiso 1 1 calc GR . . . .
C6 C 0.2500 0.2704(3) 0.2500 0.090(5) Uani 1 2 d DS TU P . .
C8 C 0.2500 0.3449(4) 0.2500 0.115(6) Uani 1 2 d DS TU P . .
H8 H 0.2500 0.3700 0.2500 0.138 Uiso 1 2 calc RS T P . .
C11 C 0.1233(5) 0.41948(14) 0.12764(11) 0.121(5) Uani 1 1 d . U . . .
H11 H 0.0889 0.4393 0.1313 0.145 Uiso 1 1 calc R . . . .
C16 C 0.1541(5) 0.41328(16) 0.09864(9) 0.118(4) Uani 1 1 d G U . . .
C13 C 0.2055(6) 0.38370(18) 0.09316(9) 0.140(5) Uani 1 1 d G U . . .
H13 H 0.2261 0.3796 0.0738 0.168 Uiso 1 1 calc R . . . .
C22 C 0.2260(5) 0.36033(16) 0.11668(10) 0.141(6) Uani 1 1 d G U . . .
H22 H 0.2604 0.3405 0.1130 0.170 Uiso 1 1 calc R . . . .
C15 C 0.1952(4) 0.36652(11) 0.14568(8) 0.116(4) Uani 1 1 d G U . . .
C25 C 0.1439(3) 0.39610(11) 0.15116(8) 0.120(5) Uani 1 1 d G U . . .
C24 C 0.1131(5) 0.40229(16) 0.18016(10) 0.139(5) Uani 1 1 d G U . . .
H24 H 0.0787 0.4221 0.1838 0.166 Uiso 1 1 calc R . . . .
C19 C 0.1337(5) 0.37891(17) 0.20369(9) 0.127(5) Uani 1 1 d DG U . . .
H19 H 0.1130 0.3831 0.2231 0.152 Uiso 1 1 calc R . . . .
C7 C 0.1850(5) 0.34934(16) 0.19821(9) 0.109(4) Uani 1 1 d DG U . . .
C20 C 0.2158(5) 0.34314(14) 0.16921(11) 0.113(5) Uani 1 1 d DG U . . .
H20 H 0.2502 0.3234 0.1655 0.136 Uiso 1 1 calc R . . . .
C12 C 0.2118(7) 0.2891(2) 0.2260(2) 0.100(4) Uani 1 1 d D U . . .
C17 C 0.2112(8) 0.3268(2) 0.22535(19) 0.113(4) Uani 1 1 d D U . . .
C18 C 0.1259(11) 0.4381(3) 0.0729(3) 0.116(4) Uani 1 1 d . U . . .
O0AA O 0.0813(6) 0.46434(18) 0.08055(14) 0.106(3) Uani 1 1 d . U . . .
O5 O 0.2422(11) 0.4527(3) 0.0000 0.130(5) Uani 1 2 d S T P . .
O6 O 0.1135(9) 0.5000 0.0275(2) 0.114(5) Uani 1 2 d S T P . .
O7 O 0.0000 0.4503(3) 0.0274(3) 0.129(5) Uani 1 2 d S T P . .
O8 O 0.1049(10) 0.3923(2) 0.0000 0.119(5) Uani 1 2 d S T P . .
O9 O 0.1512(7) 0.4310(2) 0.04616(16) 0.131(4) Uani 1 1 d . U . . .

loop_
_atom_site_aniso_label
_atom_site_aniso_U_11
_atom_site_aniso_U_22
_atom_site_aniso_U_33
_atom_site_aniso_U_23
_atom_site_aniso_U_13
_atom_site_aniso_U_12
Zr1 0.219(2) 0.0263(8) 0.0097(8) 0.000 0.000 0.0100(10)
Zr2 0.219(2) 0.0263(8) 0.0097(8) 0.000 0.000 0.0100(10)
O4 0.312(14) 0.102(6) 0.061(6) -0.002(5) -0.026(7) -0.030(7)
C6 0.210(15) 0.042(6) 0.018(7) 0.000 0.008(8) 0.000
C8 0.269(18) 0.046(8) 0.031(7) 0.000 -0.017(9) 0.000
C11 0.280(14) 0.056(6) 0.028(5) 0.011(4) 0.001(6) 0.036(8)
C16 0.269(12) 0.051(6) 0.032(5) 0.009(4) -0.003(6) 0.026(7)
C13 0.305(14) 0.075(7) 0.039(6) 0.013(5) 0.010(7) 0.053(8)
C22 0.304(15) 0.085(7) 0.036(5) 0.018(5) 0.014(7) 0.060(9)
C15 0.260(12) 0.069(6) 0.021(4) 0.009(4) 0.000(5) 0.033(7)
C25 0.274(12) 0.064(6) 0.023(5) 0.013(4) 0.007(6) 0.042(7)
C24 0.295(15) 0.089(7) 0.031(5) 0.021(5) 0.017(7) 0.062(9)
C19 0.270(13) 0.078(7) 0.032(6) 0.014(5) 0.008(7) 0.038(8)
C7 0.241(11) 0.055(6) 0.031(5) 0.005(4) -0.009(5) 0.016(6)
C20 0.254(13) 0.060(6) 0.025(5) 0.006(4) -0.003(6) 0.033(7)
C12 0.229(12) 0.049(5) 0.023(6) 0.003(4) -0.004(6) 0.000(5)
C17 0.260(13) 0.050(5) 0.029(5) 0.006(4) -0.017(6) 0.002(6)
C18 0.271(12) 0.054(6) 0.024(5) 0.004(4) -0.007(6) 0.027(7)
O0AA 0.258(9) 0.038(4) 0.023(4) 0.001(3) -0.011(5) 0.013(5)
O5 0.270(18) 0.089(8) 0.032(7) 0.000 0.000 0.033(10)
O6 0.256(16) 0.046(6) 0.041(7) 0.000 0.028(8) 0.000
O7 0.205(15) 0.100(9) 0.082(10) -0.046(7) 0.000 0.000
O8 0.263(16) 0.040(6) 0.055(7) 0.000 0.000 0.035(8)
O9 0.300(11) 0.073(5) 0.021(4) 0.004(4) 0.007(5) 0.036(6)

loop_
_atom_type_symbol
_atom_type_description
_atom_type_scat_dispersion_real
_atom_type_scat_dispersion_imag
_atom_type_scat_source
C C 0.0033 0.0016 'International Tables Vol C Tables 4.2.6.8 and 6.1.1.4'
H H 0.0000 0.0000 'International Tables Vol C Tables 4.2.6.8 and 6.1.1.4'
O O 0.0106 0.0060 'International Tables Vol C Tables 4.2.6.8 and 6.1.1.4'
Zr Zr -2.9673 0.5597 'International Tables Vol C Tables 4.2.6.8 and 6.1.1.4'

loop_
_geom_angle_atom_site_label_1
_geom_angle_atom_site_label_2
_geom_angle_atom_site_label_3
_geom_angle
_geom_angle_site_symmetry_1
_geom_angle_site_symmetry_3
_geom_angle_publ_flag
Zr1 Zr1 Zr1 90.0 19 3_565 ?
Zr2 Zr1 Zr1 59.56(4) . 19 ?
Zr2 Zr1 Zr1 59.54(2) 17_565 3_565 ?
Zr2 Zr1 Zr1 59.54(2) . 3_565 ?
Zr2 Zr1 Zr1 59.56(4) 17_565 19 ?
Zr2 Zr1 Zr2 88.44(6) 17_565 . ?
O5 Zr1 Zr1 179.2(3) . 19 ?
O5 Zr1 Zr1 89.2(3) . 3_565 ?
O5 Zr1 Zr2 119.99(18) . . ?
O5 Zr1 Zr2 119.99(18) . 17_565 ?
O5 Zr1 O6 88.2(5) . 18 ?
O5 Zr1 O6 88.2(5) . . ?
O5 Zr1 O7 145.7(3) . 18 ?
O5 Zr1 O7 145.7(3) . . ?
O5 Zr1 O8 93.2(5) . . ?
O5 Zr1 O9 73.7(3) . . ?
O5 Zr1 O9 73.7(3) . 18 ?
O6 Zr1 Zr1 34.3(2) . 3_565 ?
O6 Zr1 Zr1 34.3(2) 18 3_565 ?
O6 Zr1 Zr1 91.2(4) . 19 ?
O6 Zr1 Zr1 91.2(4) 18 19 ?
O6 Zr1 Zr2 89.1(3) . 17_565 ?
O6 Zr1 Zr2 36.7(4) . . ?
O6 Zr1 Zr2 36.7(4) 18 17_565 ?
O6 Zr1 Zr2 89.1(3) 18 . ?
O6 Zr1 O6 68.6(4) . 18 ?
O6 Zr1 O8 145.7(2) . . ?
O6 Zr1 O8 145.7(2) 18 . ?
O6 Zr1 O9 141.3(3) 18 . ?
O6 Zr1 O9 76.8(3) . . ?
O6 Zr1 O9 141.3(3) . 18 ?
O6 Zr1 O9 76.8(3) 18 18 ?
O7 Zr1 Zr1 91.6(3) . 3_565 ?
O7 Zr1 Zr1 91.6(3) 18 3_565 ?
O7 Zr1 Zr1 34.3(3) . 19 ?
O7 Zr1 Zr1 34.3(3) 18 19 ?
O7 Zr1 Zr2 37.2(3) . . ?
O7 Zr1 Zr2 37.2(3) 18 17_565 ?
O7 Zr1 Zr2 89.3(3) 18 . ?
O7 Zr1 Zr2 89.3(3) . 17_565 ?
O7 Zr1 O6 73.9(5) 18 18 ?
O7 Zr1 O6 73.9(5) . . ?
O7 Zr1 O6 110.9(5) 18 . ?
O7 Zr1 O6 110.9(5) . 18 ?
O7 Zr1 O7 68.5(5) 18 . ?
O7 Zr1 O8 86.4(5) . . ?
O7 Zr1 O8 86.4(5) 18 . ?
O7 Zr1 O9 73.9(4) . . ?
O7 Zr1 O9 136.9(4) 18 . ?
O7 Zr1 O9 73.9(4) 18 18 ?
O7 Zr1 O9 136.9(4) . 18 ?
O8 Zr1 Zr1 87.6(4) . 19 ?
O8 Zr1 Zr1 177.6(4) . 3_565 ?
O8 Zr1 Zr2 119.0(3) . 17_565 ?
O8 Zr1 Zr2 119.0(3) . . ?
O8 Zr1 O9 70.8(2) . 18 ?
O8 Zr1 O9 70.8(2) . . ?
O9 Zr1 Zr1 106.6(3) 18 19 ?
O9 Zr1 Zr1 106.6(3) . 19 ?
O9 Zr1 Zr1 109.93(19) . 3_565 ?
O9 Zr1 Zr1 109.93(19) 18 3_565 ?
O9 Zr1 Zr2 72.1(2) 18 17_565 ?
O9 Zr1 Zr2 160.4(2) . 17_565 ?
O9 Zr1 Zr2 160.4(2) 18 . ?
O9 Zr1 Zr2 72.1(2) . . ?
O9 Zr1 O9 127.2(4) 18 . ?
Zr1 Zr2 Zr1 60.92(5) 3_565 . ?
Zr1 Zr2 Zr1 60.92(5) 19 17_565 ?
Zr1 Zr2 Zr1 91.56(6) 19 3_565 ?
Zr1 Zr2 Zr1 60.87(7) 17_565 3_565 ?
Zr1 Zr2 Zr1 91.56(6) 17_565 . ?
Zr1 Zr2 Zr1 60.87(7) 19 . ?
O0AA Zr2 Zr1 110.73(18) . 19 ?
O0AA Zr2 Zr1 166.6(2) 2_565 . ?
O0AA Zr2 Zr1 110.73(18) 19 . ?
O0AA Zr2 Zr1 111.2(2) 19 17_565 ?
O0AA Zr2 Zr1 75.1(2) . . ?
O0AA Zr2 Zr1 75.1(2) 2_565 17_565 ?
O0AA Zr2 Zr1 110.73(18) 2_565 3_565 ?
O0AA Zr2 Zr1 166.6(2) 20_565 19 ?
O0AA Zr2 Zr1 111.2(2) 2_565 19 ?
O0AA Zr2 Zr1 111.2(2) . 3_565 ?
O0AA Zr2 Zr1 111.2(2) 20_565 . ?
O0AA Zr2 Zr1 75.1(2) 20_565 3_565 ?
O0AA Zr2 Zr1 166.6(2) . 17_565 ?
O0AA Zr2 Zr1 166.6(2) 19 3_565 ?
O0AA Zr2 Zr1 75.1(2) 19 19 ?
O0AA Zr2 Zr1 110.73(18) 20_565 17_565 ?
O0AA Zr2 O0AA 74.2(5) . 19 ?
O0AA Zr2 O0AA 75.3(4) . 20_565 ?
O0AA Zr2 O0AA 74.2(5) 20_565 2_565 ?
O0AA Zr2 O0AA 118.3(4) 20_565 19 ?
O0AA Zr2 O0AA 118.3(4) . 2_565 ?
O0AA Zr2 O0AA 75.3(4) 19 2_565 ?
O0AA Zr2 O6 77.8(3) . . ?
O0AA Zr2 O6 77.8(3) 2_565 2_565 ?
O0AA Zr2 O6 141.9(2) 19 . ?
O0AA Zr2 O6 77.8(3) 19 2_565 ?
O0AA Zr2 O6 141.9(2) 2_565 . ?
O0AA Zr2 O6 141.9(2) . 2_565 ?
O0AA Zr2 O6 141.9(2) 20_565 2_565 ?
O0AA Zr2 O6 77.8(3) 20_565 . ?
O0AA Zr2 O7 142.5(2) 20_565 . ?
O0AA Zr2 O7 77.3(3) 2_565 2_565 ?
O0AA Zr2 O7 77.3(3) . . ?
O0AA Zr2 O7 77.3(3) 19 . ?
O0AA Zr2 O7 142.5(2) 19 2_565 ?
O0AA Zr2 O7 142.5(2) 2_565 . ?
O0AA Zr2 O7 142.5(2) . 2_565 ?
O0AA Zr2 O7 77.3(3) 20_565 2_565 ?
O6 Zr2 Zr1 35.85(16) . 3_565 ?
O6 Zr2 Zr1 91.6(3) 2_565 3_565 ?
O6 Zr2 Zr1 35.85(16) . . ?
O6 Zr2 Zr1 35.85(16) 2_565 17_565 ?
O6 Zr2 Zr1 91.6(3) 2_565 . ?
O6 Zr2 Zr1 91.6(3) . 17_565 ?
O6 Zr2 Zr1 35.85(16) 2_565 19 ?
O6 Zr2 Zr1 91.6(3) . 19 ?
O6 Zr2 O6 111.8(6) 2_565 . ?
O6 Zr2 O7 71.8(2) 2_565 2_565 ?
O6 Zr2 O7 71.8(2) . 2_565 ?
O6 Zr2 O7 71.8(2) . . ?
O6 Zr2 O7 71.8(2) 2_565 . ?
O7 Zr2 Zr1 35.92(18) 2_565 17_565 ?
O7 Zr2 Zr1 91.8(3) . 17_565 ?
O7 Zr2 Zr1 91.8(3) 2_565 19 ?
O7 Zr2 Zr1 35.92(18) . 19 ?
O7 Zr2 Zr1 91.8(3) 2_565 . ?
O7 Zr2 Zr1 91.8(3) . 3_565 ?
O7 Zr2 Zr1 35.92(18) 2_565 3_565 ?
O7 Zr2 Zr1 35.92(18) . . ?
O7 Zr2 O7 112.2(7) . 2_565 ?
C12 C6 C6 119.5(6) 12 14 ?
C12 C6 C6 119.5(6) . 14 ?
C12 C6 C12 121.1(12) 12 . ?
C17 C8 C17 123.8(12) . 12 ?
C16 C11 C25 120.0 . . ?
C11 C16 C18 118.6(6) . . ?
C13 C16 C11 120.0 . . ?
C13 C16 C18 121.2(6) . . ?
C16 C13 C22 120.0 . . ?
C13 C22 C15 120.0 . . ?
C22 C15 C20 120.0 . . ?
C25 C15 C22 120.0 . . ?
C25 C15 C20 120.0 . . ?
C15 C25 C11 120.0 . . ?
C15 C25 C24 120.0 . . ?
C24 C25 C11 120.0 . . ?
C25 C24 C19 120.0 . . ?
C7 C19 C24 120.0 . . ?
C19 C7 C17 117.3(5) . . ?
C20 C7 C19 120.0 . . ?
C20 C7 C17 122.5(5) . . ?
C7 C20 C15 120.0 . . ?
C6 C12 O4 121.3(9) . . ?
C17 C12 O4 118.0(9) . . ?
C17 C12 C6 120.6(10) . . ?
C8 C17 C7 117.8(8) . . ?
C12 C17 C8 116.9(9) . . ?
C12 C17 C7 124.5(8) . . ?
O0AA C18 C16 115.8(9) . . ?
O0AA C18 O9 126.2(10) . . ?
O9 C18 C16 118.0(11) . . ?
C18 O0AA Zr2 132.8(7) . . ?
Zr1 O6 Zr1 111.4(4) 3_565 . ?
Zr1 O6 Zr2 107.4(5) . . ?
Zr1 O6 Zr2 107.4(5) 3_565 . ?
Zr1 O7 Zr1 111.4(5) . 19 ?
Zr1 O7 Zr2 106.9(4) 19 . ?
Zr1 O7 Zr2 106.9(4) . . ?
C18 O9 Zr1 131.9(9) . . ?

loop_
_geom_bond_atom_site_label_1
_geom_bond_atom_site_label_2
_geom_bond_distance
_geom_bond_site_symmetry_2
_geom_bond_publ_flag
Zr1 Zr1 3.551(5) 19 ?
Zr1 Zr1 3.554(2) 3_565 ?
Zr1 Zr2 3.5049(18) 17_565 ?
Zr1 Zr2 3.5050(18) . ?
Zr1 O5 2.108(18) . ?
Zr1 O6 2.151(5) 18 ?
Zr1 O6 2.151(5) . ?
Zr1 O7 2.149(7) 18 ?
Zr1 O7 2.149(7) . ?
Zr1 O8 2.208(9) . ?
Zr1 O9 2.273(7) 18 ?
Zr1 O9 2.273(7) . ?
Zr2 Zr1 3.5050(18) 19 ?
Zr2 Zr1 3.5050(18) 17_565 ?
Zr2 Zr1 3.5050(18) 3_565 ?
Zr2 O0AA 2.160(8) 2_565 ?
Zr2 O0AA 2.160(8) 19 ?
Zr2 O0AA 2.160(8) 20_565 ?
Zr2 O0AA 2.160(8) . ?
Zr2 O6 2.198(13) . ?
Zr2 O6 2.198(13) 2_565 ?
Zr2 O7 2.214(10) 2_565 ?
Zr2 O7 2.214(10) . ?
O4 C12 1.410(13) . ?
C6 C6 1.51(2) 14 ?
C6 C12 1.406(10) . ?
C6 C12 1.406(10) 12 ?
C8 C17 1.420(11) . ?
C8 C17 1.420(11) 12 ?
C11 C16 1.3900 . ?
C11 C25 1.3900 . ?
C16 C13 1.3900 . ?
C16 C18 1.528(12) . ?
C13 C22 1.3900 . ?
C22 C15 1.3900 . ?
C15 C25 1.3900 . ?
C15 C20 1.3900 . ?
C25 C24 1.3900 . ?
C24 C19 1.3900 . ?
C19 C7 1.3900 . ?
C7 C20 1.3900 . ?
C7 C17 1.518(9) . ?
C12 C17 1.393(11) . ?
C18 O0AA 1.251(14) . ?
C18 O9 1.275(13) . ?
O6 Zr1 2.151(5) 3_565 ?
O7 Zr1 2.149(7) 19 ?
